data_4107221
loop_
_publ_author_name
'Nabanita Kundu'
'Manoranjan Maity'
'Pabitra Baran Chatterjee'
'Simon J. Teat'
'Akira Endo'
'Muktimoy Chaudhury'

_publ_section_title
;
 Reporting a Unique Example of Electronic Bistability Observed in the Form
 of Valence Tautomerism with a Copper(II) Helicate of a Redox-Active
 Nitrogenous Heterocyclic Ligand
;
_journal_name_full 'Journal of the American Chemical Society'
_journal_page_first 20104
_journal_page_last 20107
_journal_paper_doi 10.1021/ja2088986
_journal_volume 133
_journal_year 2011
_chemical_formula_sum 'C78 H57 Cl4 Cu2 N21 O16'
_chemical_formula_weight 1813.33
_chemical_name_systematic
;
 ?
;
_space_group_IT_number 15
_symmetry_cell_setting monoclinic
_symmetry_space_group_name_Hall '-C 2yc'
_symmetry_space_group_name_H-M 'C 1 2/c 1'
_atom_sites_solution_hydrogens geom
_atom_sites_solution_primary direct
_atom_sites_solution_secondary difmap
_audit_creation_method SHELXL-97
_cell_angle_alpha 90.00
_cell_angle_beta 90.821(2)
_cell_angle_gamma 90.00
_cell_formula_units_Z 4
_cell_length_a 23.4418(19)
_cell_length_b 12.9048(10)
_cell_length_c 26.735(2)
_cell_measurement_reflns_used 8629
_cell_measurement_temperature 193(2)
_cell_measurement_theta_max 31.53
_cell_measurement_theta_min 2.50
_cell_volume 8086.8(11)
_computing_cell_refinement 'Bruker SAINT v7.23a'
_computing_data_collection 'Bruker APEX 2'
_computing_data_reduction 'Bruker SAINT v7.23a'
_computing_molecular_graphics 'Bruker SHELXTL'
_computing_publication_material 'Bruker SHELXTL & local programs'
_computing_structure_refinement 'Bruker SHELXTL'
_computing_structure_solution 'Bruker SHELXTL'
_diffrn_ambient_temperature 193(2)
_diffrn_measured_fraction_theta_full 0.991
_diffrn_measured_fraction_theta_max 0.991
_diffrn_measurement_device_type 'Bruker Platinum 200 CCD diffractometer'
_diffrn_measurement_method '\w rotation with narrow frames'
_diffrn_radiation_monochromator 'silicon 111'
_diffrn_radiation_source 'Advanced Light Source station 11.3.1'
_diffrn_radiation_type synchrotron
_diffrn_radiation_wavelength 0.77490
_diffrn_reflns_av_R_equivalents 0.0521
_diffrn_reflns_av_sigmaI/netI 0.0438
_diffrn_reflns_limit_h_max 30
_diffrn_reflns_limit_h_min -31
_diffrn_reflns_limit_k_max 17
_diffrn_reflns_limit_k_min -17
_diffrn_reflns_limit_l_max 36
_diffrn_reflns_limit_l_min -36
_diffrn_reflns_number 38713
_diffrn_reflns_theta_full 31.54
_diffrn_reflns_theta_max 31.54
_diffrn_reflns_theta_min 1.96
_diffrn_standards_number 0
_exptl_absorpt_coefficient_mu 0.930
_exptl_absorpt_correction_T_max 0.92
_exptl_absorpt_correction_T_min 0.80
_exptl_absorpt_correction_type multi-scan
_exptl_absorpt_process_details 'SADABS V2.10 Bruker AXS Madison WI USA'
_exptl_crystal_colour orange
_exptl_crystal_density_diffrn 1.489
_exptl_crystal_description block
_exptl_crystal_F_000 3704
_exptl_crystal_size_max 0.15
_exptl_crystal_size_mid 0.10
_exptl_crystal_size_min 0.03
_refine_diff_density_max 0.784
_refine_diff_density_min -1.190
_refine_diff_density_rms 0.085
_refine_ls_extinction_method none
_refine_ls_goodness_of_fit_ref 1.029
_refine_ls_hydrogen_treatment constr
_refine_ls_matrix_type full
_refine_ls_number_parameters 623
_refine_ls_number_reflns 10337
_refine_ls_number_restraints 354
_refine_ls_restrained_S_all 1.149
_refine_ls_R_factor_all 0.0613
_refine_ls_R_factor_gt 0.0558
_refine_ls_shift/su_max 0.002
_refine_ls_shift/su_mean 0.000
_refine_ls_structure_factor_coef Fsqd
_refine_ls_weighting_details 'calc w=1/[\s^2^(Fo^2^)+(0.1116P)^2^+10.3156P] where P=(Fo^2^+2Fc^2^)/3'
_refine_ls_weighting_scheme calc
_refine_ls_wR_factor_gt 0.1681
_refine_ls_wR_factor_ref 0.1742
_reflns_number_gt 9117
_reflns_number_total 10337
_reflns_threshold_expression I>2\s(I)
_cod_data_source_file ja2088986_si_002.cif
_cod_data_source_block compound1
_cod_database_code 4107221

loop_
_symmetry_equiv_pos_as_xyz
'x, y, z'
'-x, y, -z+1/2'
'x+1/2, y+1/2, z'
'-x+1/2, y+1/2, -z+1/2'
'-x, -y, -z'
'x, -y, z-1/2'
'-x+1/2, -y+1/2, -z'
'x+1/2, -y+1/2, z-1/2'

loop_
_atom_site_label
_atom_site_type_symbol
_atom_site_fract_x
_atom_site_fract_y
_atom_site_fract_z
_atom_site_U_iso_or_equiv
_atom_site_adp_type
_atom_site_occupancy
_atom_site_symmetry_multiplicity
_atom_site_calc_flag
_atom_site_refinement_flags
_atom_site_disorder_assembly
_atom_site_disorder_group
Cu1 Cu 0.607856(11) 0.63900(2) 0.244384(10) 0.02749(11) Uani 1 1 d . . .
N1 N 0.66984(10) 0.73623(18) 0.19796(9) 0.0382(5) Uani 1 1 d . . .
C1 C 0.72089(12) 0.7738(2) 0.21117(12) 0.0439(6) Uani 1 1 d . . .
H1A H 0.7352 0.7593 0.2438 0.053 Uiso 1 1 calc R . .
C2 C 0.75367(13) 0.8324(3) 0.17972(14) 0.0498(7) Uani 1 1 d . . .
H2A H 0.7907 0.8549 0.1897 0.060 Uiso 1 1 calc R . .
C3 C 0.73155(17) 0.8572(3) 0.13388(15) 0.0598(9) Uani 1 1 d . . .
H3A H 0.7528 0.8989 0.1116 0.072 Uiso 1 1 calc R . .
C4 C 0.67795(16) 0.8214(3) 0.11990(13) 0.0554(8) Uani 1 1 d . . .
H4A H 0.6616 0.8400 0.0885 0.066 Uiso 1 1 calc R . .
C5 C 0.64869(11) 0.75825(19) 0.15226(10) 0.0340(5) Uani 1 1 d . . .
C6 C 0.59422(10) 0.70718(19) 0.14178(9) 0.0316(5) Uani 1 1 d . . .
N3 N 0.56401(10) 0.70167(19) 0.09805(8) 0.0383(5) Uani 1 1 d . . .
C7 C 0.57134(18) 0.7474(4) 0.05127(12) 0.0648(10) Uani 1 1 d . . .
H7A H 0.6017 0.7947 0.0461 0.078 Uiso 1 1 calc R . .
C8 C 0.5354(2) 0.7242(5) 0.01396(14) 0.0829(14) Uani 1 1 d U . .
H8A H 0.5415 0.7534 -0.0181 0.099 Uiso 1 1 calc R . .
C9 C 0.4881(2) 0.6565(4) 0.02082(14) 0.0756(13) Uani 1 1 d U . .
H9A H 0.4624 0.6432 -0.0062 0.091 Uiso 1 1 calc R . .
C10 C 0.47983(16) 0.6113(3) 0.06600(12) 0.0550(8) Uani 1 1 d . . .
H10A H 0.4487 0.5654 0.0710 0.066 Uiso 1 1 calc R . .
C11 C 0.51854(12) 0.6339(2) 0.10535(10) 0.0385(6) Uani 1 1 d . . .
C12 C 0.52306(10) 0.60078(19) 0.15451(9) 0.0309(4) Uani 1 1 d . . .
N2 N 0.56935(9) 0.64757(15) 0.17609(7) 0.0281(4) Uani 1 1 d . . .
C13 C 0.48997(10) 0.51652(19) 0.17588(9) 0.0307(4) Uani 1 1 d . . .
C14 C 0.49268(11) 0.4149(2) 0.15939(10) 0.0356(5) Uani 1 1 d . . .
C15 C 0.52486(14) 0.3617(2) 0.12307(12) 0.0435(6) Uani 1 1 d . . .
H15A H 0.5524 0.3975 0.1039 0.052 Uiso 1 1 calc R . .
C16 C 0.51576(16) 0.2587(3) 0.11603(14) 0.0573(8) Uani 1 1 d . . .
H16A H 0.5376 0.2216 0.0923 0.069 Uiso 1 1 calc R . .
C17 C 0.47379(18) 0.2069(3) 0.14397(17) 0.0652(10) Uani 1 1 d . . .
H17A H 0.4667 0.1356 0.1376 0.078 Uiso 1 1 calc R . .
C18 C 0.44355(16) 0.2555(2) 0.17934(15) 0.0548(8) Uani 1 1 d . . .
H18A H 0.4153 0.2194 0.1976 0.066 Uiso 1 1 calc R . .
N5 N 0.45449(10) 0.35984(16) 0.18866(10) 0.0372(5) Uani 1 1 d . . .
C19 C 0.43086(10) 0.42946(18) 0.22118(9) 0.0320(5) Uani 1 1 d . . .
N4 N 0.45154(9) 0.52377(15) 0.21345(8) 0.0304(4) Uani 1 1 d . . .
C20 C 0.38950(10) 0.4086(2) 0.25996(9) 0.0338(5) Uani 1 1 d . . .
C21 C 0.38064(13) 0.3117(2) 0.28163(12) 0.0443(6) Uani 1 1 d . . .
H21A H 0.4026 0.2536 0.2715 0.053 Uiso 1 1 calc R . .
C22 C 0.34017(15) 0.3007(3) 0.31760(14) 0.0554(8) Uani 1 1 d . . .
H22A H 0.3337 0.2351 0.3326 0.066 Uiso 1 1 calc R . .
C23 C 0.30861(16) 0.3863(3) 0.33194(14) 0.0562(8) Uani 1 1 d . . .
H23A H 0.2792 0.3800 0.3558 0.067 Uiso 1 1 calc R . .
C24 C 0.32107(13) 0.4813(2) 0.31051(12) 0.0462(6) Uani 1 1 d . . .
H24A H 0.3005 0.5406 0.3212 0.055 Uiso 1 1 calc R . .
N6 N 0.36075(9) 0.49319(17) 0.27544(8) 0.0346(4) Uani 1 1 d . . .
N7 N 0.65711(9) 0.65371(16) 0.30731(8) 0.0317(4) Uani 1 1 d . . .
C25 C 0.70643(11) 0.6035(2) 0.31583(11) 0.0387(5) Uani 1 1 d . . .
H25A H 0.7191 0.5548 0.2917 0.046 Uiso 1 1 calc R . .
C26 C 0.73939(12) 0.6197(2) 0.35805(12) 0.0448(6) Uani 1 1 d . . .
H26A H 0.7740 0.5827 0.3633 0.054 Uiso 1 1 calc R . .
C27 C 0.72104(13) 0.6906(3) 0.39243(12) 0.0493(7) Uani 1 1 d . . .
H27A H 0.7428 0.7026 0.4221 0.059 Uiso 1 1 calc R . .
C28 C 0.67073(12) 0.7449(2) 0.38396(11) 0.0427(6) Uani 1 1 d . . .
H28A H 0.6581 0.7951 0.4073 0.051 Uiso 1 1 calc R . .
C29 C 0.63928(10) 0.72457(19) 0.34098(9) 0.0310(4) Uani 1 1 d . . .
C30 C 0.58687(10) 0.77521(18) 0.32470(8) 0.0287(4) Uani 1 1 d . . .
N9 N 0.55126(9) 0.84080(16) 0.34925(8) 0.0298(4) Uani 1 1 d . . .
C31 C 0.55201(13) 0.8815(2) 0.39735(10) 0.0407(6) Uani 1 1 d . . .
H31A H 0.5823 0.8654 0.4200 0.049 Uiso 1 1 calc R . .
C32 C 0.50917(13) 0.9440(2) 0.41144(11) 0.0449(6) Uani 1 1 d . . .
H32A H 0.5099 0.9720 0.4443 0.054 Uiso 1 1 calc R . .
C33 C 0.46312(13) 0.9695(2) 0.37901(11) 0.0429(6) Uani 1 1 d . . .
H33A H 0.4332 1.0129 0.3903 0.051 Uiso 1 1 calc R . .
C34 C 0.46209(11) 0.9313(2) 0.33135(10) 0.0351(5) Uani 1 1 d . . .
H34A H 0.4320 0.9491 0.3087 0.042 Uiso 1 1 calc R . .
C35 C 0.50641(10) 0.86496(17) 0.31639(9) 0.0289(4) Uani 1 1 d . . .
C36 C 0.51714(9) 0.81109(17) 0.27285(8) 0.0264(4) Uani 1 1 d . . .
N8 N 0.56659(8) 0.75705(14) 0.27872(7) 0.0267(4) Uani 1 1 d . . .
Cl1 Cl 0.65696(3) 0.02880(6) 0.27915(4) 0.0546(2) Uani 1 1 d U . .
O11 O 0.6679(3) 0.0166(5) 0.2268(2) 0.150(2) Uani 1 1 d U . .
O12 O 0.68093(18) 0.1238(3) 0.2926(2) 0.1086(15) Uani 1 1 d U . .
O13 O 0.6792(2) -0.0565(4) 0.3031(3) 0.144(2) Uani 1 1 d U . .
O14 O 0.59710(12) 0.0302(3) 0.28341(15) 0.0829(10) Uani 1 1 d U . .
Cl2 Cl 0.64068(5) 0.09338(14) 0.02566(4) 0.0872(4) Uani 1 1 d DU . .
O21 O 0.6759(5) 0.1411(11) -0.0077(4) 0.123(4) Uani 0.60 1 d PDU A 1
O22 O 0.5820(2) 0.1143(6) 0.0171(2) 0.0852(18) Uani 0.60 1 d PDU A 1
O23 O 0.6500(3) 0.1148(8) 0.07471(19) 0.108(2) Uani 0.60 1 d PDU A 1
O24 O 0.6451(6) -0.0170(5) 0.0216(4) 0.180(4) Uani 0.60 1 d PDU A 1
O21' O 0.6688(5) 0.1217(13) -0.0184(4) 0.085(3) Uani 0.40 1 d PDU A 2
O22' O 0.5900(4) 0.0481(11) 0.0124(4) 0.116(4) Uani 0.40 1 d PDU A 2
O23' O 0.6378(5) 0.1820(9) 0.0566(5) 0.141(4) Uani 0.40 1 d PDU A 2
O24' O 0.6749(4) 0.0254(8) 0.0526(4) 0.099(3) Uani 0.40 1 d PDU A 2
N1S N 0.3618(5) 0.4755(8) -0.0675(4) 0.112(4) Uani 0.534(8) 1 d PU B 1
C1S C 0.3397(4) 0.5149(7) -0.0389(3) 0.075(2) Uani 0.534(8) 1 d PU B 1
C2S C 0.3166(5) 0.5780(10) 0.0018(5) 0.104(4) Uani 0.534(8) 1 d PU B 1
N2S N 0.3730(5) 0.4011(15) 0.0885(5) 0.091(3) Uani 0.442(9) 1 d PDU C 2
C3S C 0.3601(5) 0.3231(13) 0.0821(4) 0.085(3) Uani 0.442(9) 1 d PDU C 2
C4S C 0.3413(6) 0.2140(14) 0.0737(6) 0.108(4) Uani 0.442(9) 1 d PDU C 2
N2S' N 0.3690(11) 0.4408(19) 0.0961(9) 0.084(6) Uiso 0.247(9) 1 d PDU D 3
C3S' C 0.3528(10) 0.4558(19) 0.0589(8) 0.092(6) Uiso 0.247(9) 1 d PDU D 3
C4S' C 0.3319(14) 0.503(3) 0.0113(11) 0.117(7) Uiso 0.247(9) 1 d PDU D 3
N3S N 0.2850(8) 0.2212(15) 0.0071(7) 0.097(5) Uiso 0.279(7) 1 d PU . 3
C5S C 0.2970(8) 0.1695(15) 0.0404(7) 0.078(4) Uiso 0.279(7) 1 d PU . 3
C6S C 0.3115(10) 0.0994(18) 0.0840(9) 0.097(5) Uiso 0.279(7) 1 d PU . 3

loop_
_atom_site_aniso_label
_atom_site_aniso_U_11
_atom_site_aniso_U_22
_atom_site_aniso_U_33
_atom_site_aniso_U_23
_atom_site_aniso_U_13
_atom_site_aniso_U_12
Cu1 0.02674(17) 0.02923(17) 0.02642(17) -0.00160(10) -0.00190(11) 0.00336(9)
N1 0.0339(10) 0.0407(11) 0.0399(11) 0.0022(9) 0.0000(9) -0.0049(8)
C1 0.0381(13) 0.0418(14) 0.0518(16) 0.0003(12) -0.0042(12) -0.0046(11)
C2 0.0364(13) 0.0428(14) 0.070(2) -0.0022(14) 0.0030(13) -0.0066(11)
C3 0.056(2) 0.061(2) 0.063(2) 0.0086(16) 0.0088(17) -0.0225(15)
C4 0.0579(18) 0.0583(19) 0.0499(17) 0.0156(15) 0.0006(14) -0.0181(15)
C5 0.0336(11) 0.0310(11) 0.0376(12) -0.0011(9) 0.0052(9) 0.0004(9)
C6 0.0344(11) 0.0339(11) 0.0266(10) 0.0004(9) 0.0038(9) 0.0006(9)
N3 0.0425(11) 0.0459(12) 0.0267(10) 0.0021(9) 0.0013(8) -0.0038(9)
C7 0.069(2) 0.092(3) 0.0336(14) 0.0183(16) 0.0017(14) -0.022(2)
C8 0.092(3) 0.122(4) 0.0343(16) 0.022(2) -0.0071(18) -0.030(3)
C9 0.081(3) 0.111(3) 0.0335(15) 0.0103(18) -0.0182(17) -0.025(2)
C10 0.0578(19) 0.072(2) 0.0347(14) 0.0016(14) -0.0099(13) -0.0141(16)
C11 0.0413(13) 0.0456(14) 0.0285(12) 0.0000(10) -0.0009(10) -0.0022(10)
C12 0.0326(11) 0.0329(11) 0.0270(10) -0.0022(9) -0.0011(8) -0.0007(9)
N2 0.0285(9) 0.0297(9) 0.0262(9) -0.0018(7) 0.0015(7) 0.0012(7)
C13 0.0310(11) 0.0331(11) 0.0277(10) -0.0018(9) -0.0029(8) -0.0008(8)
C14 0.0348(12) 0.0350(12) 0.0368(12) -0.0031(10) -0.0032(9) 0.0004(9)
C15 0.0446(15) 0.0444(15) 0.0415(14) -0.0076(11) 0.0001(12) 0.0054(11)
C16 0.065(2) 0.0462(17) 0.061(2) -0.0182(15) 0.0042(16) 0.0100(14)
C17 0.078(2) 0.0358(15) 0.082(3) -0.0185(16) 0.011(2) -0.0027(15)
C18 0.0638(19) 0.0335(14) 0.067(2) -0.0096(14) 0.0069(16) -0.0087(13)
N5 0.0395(12) 0.0290(10) 0.0430(12) -0.0045(8) -0.0012(9) -0.0013(8)
C19 0.0329(11) 0.0280(10) 0.0349(11) -0.0009(9) -0.0035(9) -0.0024(8)
N4 0.0319(9) 0.0298(9) 0.0293(9) -0.0004(7) -0.0024(8) -0.0021(7)
C20 0.0321(11) 0.0326(12) 0.0367(12) 0.0026(9) -0.0049(9) -0.0067(8)
C21 0.0445(14) 0.0339(13) 0.0545(16) 0.0088(12) -0.0045(12) -0.0056(10)
C22 0.0554(18) 0.0441(16) 0.067(2) 0.0188(15) 0.0022(15) -0.0131(13)
C23 0.0521(18) 0.0588(19) 0.0580(19) 0.0115(16) 0.0140(15) -0.0122(15)
C24 0.0455(15) 0.0455(15) 0.0482(15) 0.0024(12) 0.0124(12) -0.0074(11)
N6 0.0353(10) 0.0346(10) 0.0338(10) 0.0015(8) 0.0011(8) -0.0060(8)
N7 0.0268(9) 0.0337(10) 0.0345(10) 0.0019(8) -0.0044(8) 0.0016(7)
C25 0.0311(11) 0.0383(13) 0.0465(14) 0.0032(11) -0.0042(10) 0.0043(9)
C26 0.0307(12) 0.0487(15) 0.0547(17) 0.0091(13) -0.0117(12) 0.0031(10)
C27 0.0388(14) 0.0641(19) 0.0445(15) 0.0052(14) -0.0179(12) 0.0015(13)
C28 0.0374(13) 0.0538(16) 0.0366(13) -0.0034(12) -0.0105(10) 0.0033(11)
C29 0.0281(10) 0.0349(11) 0.0299(10) 0.0032(9) -0.0050(8) -0.0017(8)
C30 0.0293(10) 0.0304(10) 0.0264(10) -0.0014(8) -0.0041(8) -0.0002(8)
N9 0.0311(9) 0.0314(9) 0.0267(9) -0.0021(7) -0.0029(7) 0.0000(7)
C31 0.0446(14) 0.0481(14) 0.0292(12) -0.0089(11) -0.0063(10) 0.0015(11)
C32 0.0518(15) 0.0489(15) 0.0339(12) -0.0137(12) -0.0014(11) 0.0034(12)
C33 0.0439(14) 0.0398(14) 0.0450(14) -0.0098(11) 0.0040(11) 0.0060(11)
C34 0.0347(11) 0.0328(11) 0.0379(12) -0.0033(10) -0.0010(9) 0.0026(9)
C35 0.0280(10) 0.0281(10) 0.0305(11) -0.0001(8) -0.0027(8) -0.0021(8)
C36 0.0245(9) 0.0260(10) 0.0288(10) 0.0006(8) -0.0018(8) -0.0014(7)
N8 0.0257(8) 0.0271(9) 0.0273(9) 0.0011(7) -0.0034(7) -0.0008(7)
Cl1 0.0384(3) 0.0366(3) 0.0890(6) 0.0001(3) 0.0065(4) -0.0028(2)
O11 0.140(4) 0.178(5) 0.136(4) -0.029(4) 0.072(4) -0.015(4)
O12 0.085(2) 0.0573(17) 0.182(4) -0.010(2) -0.026(3) -0.0258(16)
O13 0.107(3) 0.083(2) 0.239(5) 0.057(3) -0.049(3) 0.001(2)
O14 0.0468(14) 0.082(2) 0.120(3) -0.0178(19) 0.0111(16) -0.0057(13)
Cl2 0.0594(5) 0.1564(13) 0.0457(5) 0.0349(6) -0.0013(4) -0.0024(6)
O21 0.120(7) 0.175(9) 0.073(5) 0.040(6) 0.023(6) -0.018(6)
O22 0.066(3) 0.126(5) 0.064(3) -0.001(4) -0.019(2) 0.017(3)
O23 0.081(4) 0.176(5) 0.065(3) 0.020(4) -0.027(3) -0.045(4)
O24 0.245(10) 0.130(6) 0.167(8) 0.023(6) 0.059(8) 0.041(7)
O21' 0.069(5) 0.132(7) 0.055(5) 0.048(5) 0.001(4) -0.006(5)
O22' 0.093(6) 0.170(8) 0.084(5) 0.013(6) -0.023(5) -0.048(6)
O23' 0.075(6) 0.189(10) 0.160(10) -0.038(9) 0.003(7) 0.028(7)
O24' 0.102(5) 0.113(5) 0.081(4) 0.048(4) -0.042(4) -0.022(4)
N1S 0.141(8) 0.108(7) 0.087(6) 0.002(5) 0.029(6) 0.062(6)
C1S 0.074(5) 0.087(5) 0.064(4) 0.005(4) 0.015(4) 0.036(4)
C2S 0.107(7) 0.113(8) 0.093(6) -0.028(6) 0.015(6) 0.038(6)
N2S 0.057(5) 0.120(9) 0.097(7) -0.006(7) 0.007(5) -0.003(6)
C3S 0.056(5) 0.131(9) 0.068(6) 0.004(6) 0.009(4) 0.002(6)
C4S 0.091(7) 0.142(9) 0.090(7) -0.021(7) 0.001(6) 0.004(7)

loop_
_atom_type_symbol
_atom_type_description
_atom_type_scat_dispersion_real
_atom_type_scat_dispersion_imag
_atom_type_scat_source
C C -0.0020 0.0020 'WCROMER Program in WinGX L.Kissel & R.H.Pratt Acta Cryst A46 170 1990'
H H 0.0000 0.0000 'WCROMER Program in WinGX L.Kissel & R.H.Pratt Acta Cryst A46 170 1990'
N N -0.0031 0.0040 'WCROMER Program in WinGX L.Kissel & R.H.Pratt Acta Cryst A46 170 1990'
O O -0.0041 0.0074 'WCROMER Program in WinGX L.Kissel & R.H.Pratt Acta Cryst A46 170 1990'
Cl Cl 0.1408 0.1896 'WCROMER Program in WinGX L.Kissel & R.H.Pratt Acta Cryst A46 170 1990'
Cu Cu 0.1330 1.4803 'WCROMER Program in WinGX L.Kissel & R.H.Pratt Acta Cryst A46 170 1990'

loop_
_geom_angle_atom_site_label_1
_geom_angle_atom_site_label_2
_geom_angle_atom_site_label_3
_geom_angle
_geom_angle_site_symmetry_1
_geom_angle_site_symmetry_3
N1 Cu1 N2 76.15(8) . .
N1 Cu1 N4 173.50(8) . 2_655
N1 Cu1 N6 97.29(9) . 2_655
N1 Cu1 N7 92.28(8) . .
N1 Cu1 N8 98.25(8) . .
N2 Cu1 N4 102.03(8) . 2_655
N2 Cu1 N6 88.55(8) . 2_655
N2 Cu1 N7 168.17(9) . .
N2 Cu1 N8 99.05(8) . .
N4 Cu1 N6 76.36(8) 2_655 2_655
N4 Cu1 N7 89.74(8) 2_655 .
N4 Cu1 N8 88.19(7) 2_655 .
N6 Cu1 N7 95.50(9) 2_655 .
N6 Cu1 N8 163.95(8) 2_655 .
N7 Cu1 N8 79.90(8) . .
Cu1 N1 C1 128.9(2) . .
Cu1 N1 C5 112.28(16) . .
C1 N1 C5 118.8(2) . .
N1 C1 H1A 118.5 . .
N1 C1 C2 123.1(3) . .
H1A C1 C2 118.5 . .
C1 C2 H2A 121.0 . .
C1 C2 C3 118.1(3) . .
H2A C2 C3 121.0 . .
C2 C3 H3A 120.1 . .
C2 C3 C4 119.8(3) . .
H3A C3 C4 120.1 . .
C3 C4 H4A 120.5 . .
C3 C4 C5 119.1(3) . .
H4A C4 C5 120.5 . .
N1 C5 C4 121.0(3) . .
N1 C5 C6 112.9(2) . .
C4 C5 C6 126.0(3) . .
C5 C6 N3 129.2(2) . .
C5 C6 N2 121.1(2) . .
N3 C6 N2 109.4(2) . .
C6 N3 C7 132.8(3) . .
C6 N3 C11 107.6(2) . .
C7 N3 C11 119.6(3) . .
N3 C7 H7A 120.3 . .
N3 C7 C8 119.5(3) . .
H7A C7 C8 120.3 . .
C7 C8 H8A 119.1 . .
C7 C8 C9 121.8(3) . .
H8A C8 C9 119.1 . .
C8 C9 H9A 120.0 . .
C8 C9 C10 120.0(3) . .
H9A C9 C10 120.0 . .
C9 C10 H10A 120.8 . .
C9 C10 C11 118.4(3) . .
H10A C10 C11 120.8 . .
N3 C11 C10 120.7(3) . .
N3 C11 C12 106.1(2) . .
C10 C11 C12 133.1(3) . .
C11 C12 N2 108.3(2) . .
C11 C12 C13 124.6(2) . .
N2 C12 C13 126.2(2) . .
Cu1 N2 C6 117.13(16) . .
Cu1 N2 C12 134.29(16) . .
C6 N2 C12 108.5(2) . .
C12 C13 C14 123.7(2) . .
C12 C13 N4 126.8(2) . .
C14 C13 N4 109.5(2) . .
C13 C14 C15 134.8(3) . .
C13 C14 N5 105.7(2) . .
C15 C14 N5 119.5(2) . .
C14 C15 H15A 120.5 . .
C14 C15 C16 119.0(3) . .
H15A C15 C16 120.5 . .
C15 C16 H16A 120.0 . .
C15 C16 C17 120.0(3) . .
H16A C16 C17 120.0 . .
C16 C17 H17A 119.0 . .
C16 C17 C18 121.9(3) . .
H17A C17 C18 119.0 . .
C17 C18 H18A 120.7 . .
C17 C18 N5 118.6(3) . .
H18A C18 N5 120.7 . .
C14 N5 C18 120.7(3) . .
C14 N5 C19 106.9(2) . .
C18 N5 C19 132.2(3) . .
N5 C19 N4 110.5(2) . .
N5 C19 C20 127.6(2) . .
N4 C19 C20 122.0(2) . .
Cu1 N4 C13 143.52(16) 2_655 .
Cu1 N4 C19 106.65(16) 2_655 .
C13 N4 C19 107.4(2) . .
C19 C20 C21 124.5(3) . .
C19 C20 N6 114.2(2) . .
C21 C20 N6 121.3(2) . .
C20 C21 H21A 120.2 . .
C20 C21 C22 119.5(3) . .
H21A C21 C22 120.2 . .
C21 C22 H22A 120.3 . .
C21 C22 C23 119.4(3) . .
H22A C22 C23 120.3 . .
C22 C23 H23A 120.9 . .
C22 C23 C24 118.3(3) . .
H23A C23 C24 120.9 . .
C23 C24 H24A 118.6 . .
C23 C24 N6 122.9(3) . .
H24A C24 N6 118.6 . .
Cu1 N6 C20 118.06(16) 2_655 .
Cu1 N6 C24 122.1(2) 2_655 .
C20 N6 C24 118.5(2) . .
Cu1 N7 C25 124.91(19) . .
Cu1 N7 C29 115.83(16) . .
C25 N7 C29 119.1(2) . .
N7 C25 H25A 118.7 . .
N7 C25 C26 122.6(3) . .
H25A C25 C26 118.7 . .
C25 C26 H26A 120.8 . .
C25 C26 C27 118.3(3) . .
H26A C26 C27 120.8 . .
C26 C27 H27A 119.9 . .
C26 C27 C28 120.1(3) . .
H27A C27 C28 119.9 . .
C27 C28 H28A 120.6 . .
C27 C28 C29 118.8(3) . .
H28A C28 C29 120.6 . .
N7 C29 C28 121.0(2) . .
N7 C29 C30 111.9(2) . .
C28 C29 C30 127.1(2) . .
C29 C30 N9 131.0(2) . .
C29 C30 N8 119.1(2) . .
N9 C30 N8 109.91(19) . .
C30 N9 C31 132.9(2) . .
C30 N9 C35 107.24(19) . .
C31 N9 C35 119.9(2) . .
N9 C31 H31A 120.5 . .
N9 C31 C32 119.1(3) . .
H31A C31 C32 120.5 . .
C31 C32 H32A 118.9 . .
C31 C32 C33 122.3(3) . .
H32A C32 C33 118.9 . .
C32 C33 H33A 120.3 . .
C32 C33 C34 119.4(3) . .
H33A C33 C34 120.3 . .
C33 C34 H34A 120.6 . .
C33 C34 C35 118.8(2) . .
H34A C34 C35 120.6 . .
N9 C35 C34 120.6(2) . .
N9 C35 C36 105.9(2) . .
C34 C35 C36 133.5(2) . .
C35 C36 C36 127.1(2) . 2_655
C35 C36 N8 109.01(19) . .
C36 C36 N8 123.9(2) 2_655 .
Cu1 N8 C30 112.53(15) . .
Cu1 N8 C36 138.00(16) . .
C30 N8 C36 107.97(19) . .
O11 Cl1 O12 105.7(3) . .
O11 Cl1 O13 107.1(4) . .
O11 Cl1 O14 105.8(3) . .
O12 Cl1 O13 115.9(3) . .
O12 Cl1 O14 111.5(2) . .
O13 Cl1 O14 110.2(3) . .
O21 Cl2 O22 113.6(6) . .
O21 Cl2 O23 116.6(6) . .
O21 Cl2 O24 110.7(7) . .
O21 Cl2 O21' 17.0(11) . .
O21 Cl2 O22' 123.6(8) . .
O21 Cl2 O23' 93.0(10) . .
O21 Cl2 O24' 105.9(8) . .
O22 Cl2 O23 105.2(4) . .
O22 Cl2 O24 104.4(6) . .
O22 Cl2 O21' 106.2(7) . .
O22 Cl2 O22' 37.0(6) . .
O22 Cl2 O23' 83.4(5) . .
O22 Cl2 O24' 139.4(5) . .
O23 Cl2 O24 105.4(6) . .
O23 Cl2 O21' 133.4(7) . .
O23 Cl2 O22' 117.8(6) . .
O23 Cl2 O23' 43.7(6) . .
O23 Cl2 O24' 62.7(5) . .
O24 Cl2 O21' 99.2(9) . .
O24 Cl2 O22' 67.6(8) . .
O24 Cl2 O23' 148.6(8) . .
O24 Cl2 O24' 50.7(6) . .
O21' Cl2 O22' 108.1(7) . .
O21' Cl2 O23' 107.9(8) . .
O21' Cl2 O24' 109.0(7) . .
O22' Cl2 O23' 116.6(7) . .
O22' Cl2 O24' 111.1(7) . .
O23' Cl2 O24' 103.9(6) . .
N1S C1S C2S 171.8(13) . .
N2S C3S C4S 179.2(15) . .
N2S' C3S' C4S' 166(3) . .
N3S N3S C5S 127(2) 7 .
N3S C5S C6S 179(2) . .

loop_
_geom_bond_atom_site_label_1
_geom_bond_atom_site_label_2
_geom_bond_distance
_geom_bond_site_symmetry_2
Cu1 N1 2.297(2) .
Cu1 N2 2.028(2) .
Cu1 N4 2.338(2) 2_655
Cu1 N6 2.091(2) 2_655
Cu1 N7 2.036(2) .
Cu1 N8 2.0310(19) .
N1 C1 1.334(3) .
N1 C5 1.343(4) .
C1 H1A 0.9500 .
C1 C2 1.374(4) .
C2 H2A 0.9500 .
C2 C3 1.362(6) .
C3 H3A 0.9500 .
C3 C4 1.385(5) .
C4 H4A 0.9500 .
C4 C5 1.378(4) .
C5 C6 1.460(3) .
C6 N3 1.360(3) .
C6 N2 1.337(3) .
N3 C7 1.396(4) .
N3 C11 1.395(4) .
C7 H7A 0.9500 .
C7 C8 1.330(6) .
C8 H8A 0.9500 .
C8 C9 1.425(6) .
C9 H9A 0.9500 .
C9 C10 1.358(5) .
C10 H10A 0.9500 .
C10 C11 1.410(4) .
C11 C12 1.385(3) .
C12 N2 1.363(3) .
C12 C13 1.457(3) .
C13 C14 1.386(3) .
C13 N4 1.362(3) .
C14 C15 1.416(4) .
C14 N5 1.392(4) .
C15 H15A 0.9500 .
C15 C16 1.359(4) .
C16 H16A 0.9500 .
C16 C17 1.412(6) .
C17 H17A 0.9500 .
C17 C18 1.345(5) .
C18 H18A 0.9500 .
C18 N5 1.393(4) .
N5 C19 1.373(3) .
C19 N4 1.327(3) .
C19 C20 1.455(3) .
N4 Cu1 2.338(2) 2_655
C20 C21 1.396(4) .
C20 N6 1.351(3) .
C21 H21A 0.9500 .
C21 C22 1.368(5) .
C22 H22A 0.9500 .
C22 C23 1.387(5) .
C23 H23A 0.9500 .
C23 C24 1.386(4) .
C24 H24A 0.9500 .
C24 N6 1.339(3) .
N6 Cu1 2.091(2) 2_655
N7 C25 1.342(3) .
N7 C29 1.354(3) .
C25 H25A 0.9500 .
C25 C26 1.375(4) .
C26 H26A 0.9500 .
C26 C27 1.370(5) .
C27 H27A 0.9500 .
C27 C28 1.388(4) .
C28 H28A 0.9500 .
C28 C29 1.381(3) .
C29 C30 1.453(3) .
C30 N9 1.364(3) .
C30 N8 1.332(3) .
N9 C31 1.389(3) .
N9 C35 1.396(3) .
C31 H31A 0.9500 .
C31 C32 1.346(4) .
C32 H32A 0.9500 .
C32 C33 1.414(4) .
C33 H33A 0.9500 .
C33 C34 1.366(4) .
C34 H34A 0.9500 .
C34 C35 1.408(3) .
C35 C36 1.382(3) .
C36 C36 1.453(4) 2_655
C36 N8 1.360(3) .
Cl1 O11 1.436(5) .
Cl1 O12 1.393(3) .
Cl1 O13 1.372(4) .
Cl1 O14 1.410(3) .
Cl2 O21 1.371(6) .
Cl2 O22 1.418(5) .
Cl2 O23 1.355(5) .
Cl2 O24 1.432(7) .
Cl2 O21' 1.406(6) .
Cl2 O22' 1.365(6) .
Cl2 O23' 1.414(7) .
Cl2 O24' 1.384(6) .
N1S C1S 1.059(10) .
C1S C2S 1.470(12) .
N2S C3S 1.064(19) .
C3S C4S 1.49(2) .
N2S' C3S' 1.08(2) .
C3S' C4S' 1.49(2) .
N3S N3S 1.84(4) 7
N3S C5S 1.14(2) .
C5S C6S 1.51(3) .
